data_4501679
loop_
_publ_author_name
'Sarma, Bipul'
'Sanphui, Palash'
'Nangia, Ashwini'

_publ_section_title
;
 Polymorphism in Isomeric Dihydroxybenzoic Acids
;
_journal_issue 5
_journal_name_full 'Crystal Growth &amp; Design'
_journal_page_first 2388
_journal_paper_doi 10.1021/cg100220z
_journal_volume 10
_journal_year 2010
_chemical_formula_sum 'C32 H40 O21'
_chemical_formula_weight 760.64
_chemical_name_systematic
; 
 ? 
;
_space_group_IT_number 9
_symmetry_cell_setting monoclinic
_symmetry_space_group_name_Hall 'C -2yc'
_symmetry_space_group_name_H-M 'C 1 c 1'
_atom_sites_solution_hydrogens geom
_atom_sites_solution_primary direct
_atom_sites_solution_secondary difmap
_audit_creation_method SHELXL-97
_cell_angle_alpha 90.00
_cell_angle_beta 129.2530(10)
_cell_angle_gamma 90.00
_cell_formula_units_Z 4
_cell_length_a 24.977(2)
_cell_length_b 9.1454(9)
_cell_length_c 19.3903(19)
_cell_measurement_reflns_used 2391
_cell_measurement_temperature 298(2)
_cell_measurement_theta_max 24.93
_cell_measurement_theta_min 2.46
_cell_volume 3429.8(6)
_computing_cell_refinement 'Bruker SMART'
_computing_data_collection 'Bruker SMART'
_computing_data_reduction 'Bruker SAINT'
_computing_molecular_graphics 'Bruker SHELXTL'
_computing_publication_material 'Bruker SHELXTL'
_computing_structure_refinement 'SHELXL-97 (Sheldrick, 1997)'
_computing_structure_solution 'SHELXS-97 (Sheldrick, 1990)'
_diffrn_ambient_temperature 298(2)
_diffrn_measured_fraction_theta_full 0.999
_diffrn_measured_fraction_theta_max 0.999
_diffrn_measurement_device_type MoK\a
_diffrn_measurement_method 'phi and omega scans'
_diffrn_radiation_monochromator graphite
_diffrn_radiation_source 'fine-focus sealed tube'
_diffrn_radiation_type MoK\a
_diffrn_radiation_wavelength 0.71073
_diffrn_reflns_av_R_equivalents 0.0354
_diffrn_reflns_av_sigmaI/netI 0.0342
_diffrn_reflns_limit_h_max 30
_diffrn_reflns_limit_h_min -30
_diffrn_reflns_limit_k_max 9
_diffrn_reflns_limit_k_min -11
_diffrn_reflns_limit_l_max 22
_diffrn_reflns_limit_l_min -23
_diffrn_reflns_number 11571
_diffrn_reflns_theta_full 25.39
_diffrn_reflns_theta_max 25.39
_diffrn_reflns_theta_min 2.11
_exptl_absorpt_coefficient_mu 0.125
_exptl_absorpt_correction_T_max 0.9876
_exptl_absorpt_correction_T_min 0.9422
_exptl_absorpt_correction_type multi-scan
_exptl_absorpt_process_details SADABS
_exptl_crystal_colour colourless
_exptl_crystal_density_diffrn 1.473
_exptl_crystal_density_method 'not measured'
_exptl_crystal_description diamond
_exptl_crystal_F_000 1600
_exptl_crystal_size_max 0.48
_exptl_crystal_size_mid 0.13
_exptl_crystal_size_min 0.10
_refine_diff_density_max 0.268
_refine_diff_density_min -0.289
_refine_diff_density_rms 0.059
_refine_ls_extinction_method none
_refine_ls_goodness_of_fit_ref 1.071
_refine_ls_hydrogen_treatment constr
_refine_ls_matrix_type full
_refine_ls_number_parameters 478
_refine_ls_number_reflns 3142
_refine_ls_number_restraints 2
_refine_ls_restrained_S_all 1.071
_refine_ls_R_factor_all 0.0552
_refine_ls_R_factor_gt 0.0456
_refine_ls_shift/su_max 0.001
_refine_ls_shift/su_mean 0.000
_refine_ls_structure_factor_coef Fsqd
_refine_ls_weighting_details 'calc w=1/[\s^2^(Fo^2^)+(0.0680P)^2^+0.3478P] where P=(Fo^2^+2Fc^2^)/3'
_refine_ls_weighting_scheme calc
_refine_ls_wR_factor_gt 0.1060
_refine_ls_wR_factor_ref 0.1119
_reflns_number_gt 2725
_reflns_number_total 3142
_reflns_threshold_expression >2sigma(I)
_cod_data_source_file cg100220z_si_008.cif
_cod_data_source_block 3,5-DHBA.THF
_cod_depositor_comments
;
The following automatic conversions were performed:

'_symmetry_cell_setting' value 'Monoclinic' changed to 'monoclinic'
according to /home/saulius/struct/CIF-dictionaries/cif_core.dic
dictionary named 'cif_core.dic' version 2.4.2 from 2011-04-26.

Automatic conversion script
Id: cif_fix_values 1715 2011-07-08 13:25:40Z adriana 
;
_cod_original_cell_volume 3429.8(5)
_cod_original_sg_symbol_H-M Cc
_cod_database_code 4501679

loop_
_symmetry_equiv_pos_as_xyz
'x, y, z'
'x, -y, z+1/2'
'x+1/2, y+1/2, z'
'x+1/2, -y+1/2, z+1/2'

loop_
_atom_site_label
_atom_site_type_symbol
_atom_site_fract_x
_atom_site_fract_y
_atom_site_fract_z
_atom_site_U_iso_or_equiv
_atom_site_adp_type
_atom_site_occupancy
_atom_site_symmetry_multiplicity
_atom_site_calc_flag
_atom_site_refinement_flags
O1 O 0.23188(15) 0.9541(3) 0.36631(18) 0.0263(7) Uani 1 1 d .
H1A H 0.2579 0.9473 0.4255 0.032 Uiso 1 1 d R
O2 O 0.24150(14) 0.7112(3) 0.37308(17) 0.0222(7) Uani 1 1 d .
O3 O 0.06238(13) 1.0728(3) 0.04059(16) 0.0175(6) Uani 1 1 d .
H3A H 0.0716 1.1367 0.0708 0.021 Uiso 1 1 d R
O4 O 0.09160(13) 0.5568(3) 0.05306(16) 0.0201(6) Uani 1 1 d .
H4A H 0.0602 0.5702 -0.0074 0.024 Uiso 1 1 d R
C2 C 0.07789(19) 0.8187(4) 0.0460(3) 0.0149(9) Uani 1 1 d .
H2 H 0.0483 0.8170 -0.0159 0.018 Uiso 1 1 calc R
C3 C 0.13780(19) 0.9547(5) 0.1840(3) 0.0139(9) Uani 1 1 d .
H3 H 0.1473 1.0425 0.2140 0.017 Uiso 1 1 calc R
C4 C 0.15269(19) 0.6909(5) 0.1864(2) 0.0159(9) Uani 1 1 d .
H4 H 0.1730 0.6049 0.2186 0.019 Uiso 1 1 calc R
C7 C 0.2169(2) 0.8234(5) 0.3297(3) 0.0161(9) Uani 1 1 d .
C8 C 0.10744(19) 0.6889(5) 0.0949(3) 0.0172(9) Uani 1 1 d .
C11 C 0.09329(19) 0.9495(4) 0.0912(3) 0.0141(8) Uani 1 1 d .
C12 C 0.16756(19) 0.8242(5) 0.2302(3) 0.0157(9) Uani 1 1 d .
O5 O 0.28432(14) 0.3904(3) 0.26786(17) 0.0202(6) Uani 1 1 d .
H5A H 0.3129 0.3762 0.3187 0.024 Uiso 1 1 d R
O6 O 0.32343(13) -0.1235(3) 0.28206(17) 0.0192(6) Uani 1 1 d .
H6A H 0.3135 -0.2048 0.2436 0.023 Uiso 1 1 d R
O7 O 0.14563(14) -0.0092(3) -0.04331(17) 0.0213(7) Uani 1 1 d .
H7A H 0.1141 -0.0014 -0.1003 0.026 Uiso 1 1 d R
O8 O 0.13917(14) 0.2347(3) -0.05097(18) 0.0218(7) Uani 1 1 d .
C15 C 0.21241(19) 0.1219(4) 0.0917(3) 0.0147(9) Uani 1 1 d .
C18 C 0.29076(18) 0.0004(5) 0.2321(2) 0.0153(8) Uani 1 1 d .
C19 C 0.2714(2) 0.2579(5) 0.2275(3) 0.0163(9) Uani 1 1 d .
C22 C 0.16256(19) 0.1224(4) -0.0068(3) 0.0150(9) Uani 1 1 d .
C23 C 0.24466(18) -0.0065(5) 0.1387(2) 0.0154(8) Uani 1 1 d .
H23 H 0.2360 -0.0944 0.1091 0.019 Uiso 1 1 calc R
C25 C 0.30350(19) 0.1304(4) 0.2759(3) 0.0158(9) Uani 1 1 d .
H25 H 0.3335 0.1329 0.3379 0.019 Uiso 1 1 calc R
C26 C 0.22538(19) 0.2549(4) 0.1352(3) 0.0156(9) Uani 1 1 d .
H26 H 0.2035 0.3400 0.1028 0.019 Uiso 1 1 calc R
O9 O 0.56191(13) 0.2520(3) 0.27664(18) 0.0167(6) Uani 1 1 d .
H9A H 0.5871 0.2706 0.3409 0.020 Uiso 1 1 d R
O10 O 0.54725(13) 0.4915(3) 0.28168(16) 0.0186(6) Uani 1 1 d .
O11 O 0.41953(14) 0.1129(3) -0.03849(17) 0.0216(7) Uani 1 1 d .
H11A H 0.3871 0.1246 -0.0960 0.026 Uiso 1 1 d R
O12 O 0.38326(13) 0.6264(3) -0.04912(16) 0.0215(7) Uani 1 1 d .
H12A H 0.3923 0.6975 -0.0209 0.026 Uiso 1 1 d R
C16 C 0.40045(19) 0.3732(4) -0.0443(2) 0.0156(9) Uani 1 1 d .
H16 H 0.3715 0.3723 -0.1061 0.019 Uiso 1 1 calc R
C17 C 0.4733(2) 0.2436(5) 0.0955(3) 0.0152(9) Uani 1 1 d .
H17 H 0.4927 0.1568 0.1271 0.018 Uiso 1 1 calc R
C20 C 0.53462(19) 0.3780(4) 0.2391(3) 0.0140(9) Uani 1 1 d .
C21 C 0.45669(19) 0.5049(5) 0.0938(2) 0.0157(9) Uani 1 1 d .
H21 H 0.4652 0.5917 0.1242 0.019 Uiso 1 1 calc R
C24 C 0.48670(18) 0.3742(4) 0.1399(3) 0.0140(9) Uani 1 1 d .
C27 C 0.43096(19) 0.2439(4) 0.0039(3) 0.0144(8) Uani 1 1 d .
C28 C 0.41369(19) 0.5026(4) 0.0010(3) 0.0160(9) Uani 1 1 d .
O13 O 0.31403(13) 0.3031(3) 0.04584(17) 0.0188(6) Uani 1 1 d .
H13A H 0.2926 0.2962 -0.0073 0.023 Uiso 1 1 d R
O14 O 0.32888(14) 0.0633(3) 0.04176(16) 0.0180(6) Uani 1 1 d .
O15 O 0.49786(14) -0.0702(3) 0.37030(17) 0.0204(6) Uani 1 1 d .
H15A H 0.4832 -0.1599 0.3399 0.024 Uiso 1 1 d R
O16 O 0.45952(14) 0.4430(3) 0.36083(17) 0.0219(7) Uani 1 1 d .
H16A H 0.4895 0.4350 0.4119 0.026 Uiso 1 1 d R
C1 C 0.38923(19) 0.1807(4) 0.1824(3) 0.0141(9) Uani 1 1 d .
C5 C 0.46595(18) 0.0534(4) 0.3213(2) 0.0148(9) Uani 1 1 d .
C6 C 0.44804(19) 0.3121(5) 0.3202(3) 0.0151(9) Uani 1 1 d .
C9 C 0.4794(2) 0.1841(5) 0.3669(3) 0.0171(9) Uani 1 1 d .
H9 H 0.5096 0.1850 0.4288 0.021 Uiso 1 1 calc R
C10 C 0.40267(18) 0.3119(4) 0.2275(2) 0.0143(8) Uani 1 1 d .
H10 H 0.3816 0.3981 0.1961 0.017 Uiso 1 1 calc R
C13 C 0.42044(18) 0.0513(5) 0.2292(3) 0.0169(9) Uani 1 1 d .
H13 H 0.4107 -0.0361 0.1988 0.020 Uiso 1 1 calc R
C14 C 0.34146(19) 0.1768(5) 0.0841(3) 0.0152(9) Uani 1 1 d .
O20 O 0.23255(15) 0.3476(4) 0.5228(2) 0.0374(8) Uani 1 1 d .
C29 C 0.1617(2) 0.3852(6) 0.4535(3) 0.0370(12) Uani 1 1 d .
H29A H 0.1513 0.4792 0.4657 0.044 Uiso 1 1 calc R
H29B H 0.1316 0.3122 0.4494 0.044 Uiso 1 1 calc R
C30 C 0.1511(3) 0.3913(10) 0.3698(4) 0.084(3) Uani 1 1 d .
H30A H 0.1092 0.3396 0.3230 0.100 Uiso 1 1 calc R
H30B H 0.1470 0.4920 0.3513 0.100 Uiso 1 1 calc R
C31 C 0.2098(4) 0.3239(8) 0.3865(4) 0.073(2) Uani 1 1 d .
H31A H 0.2262 0.3823 0.3615 0.087 Uiso 1 1 calc R
H31B H 0.1978 0.2274 0.3597 0.087 Uiso 1 1 calc R
C32 C 0.2647(3) 0.3126(6) 0.4859(4) 0.0454(13) Uani 1 1 d .
H32A H 0.2835 0.2143 0.5026 0.054 Uiso 1 1 calc R
H32B H 0.3021 0.3805 0.5068 0.054 Uiso 1 1 calc R
O17 O 0.31286(14) 0.6339(3) 0.20172(18) 0.0248(7) Uani 1 1 d .
H17A H 0.2779 0.6316 0.1402 0.030 Uiso 1 1 d R
H17B H 0.3043 0.5468 0.2206 0.030 Uiso 1 1 d R
O18 O 0.07090(16) 0.3117(3) 0.1242(2) 0.0289(7) Uani 1 1 d .
H18A H 0.0330 0.3297 0.1243 0.035 Uiso 1 1 d R
H18B H 0.0864 0.3901 0.1060 0.035 Uiso 1 1 d R
O19 O 0.42581(14) 0.1276(3) 0.54872(19) 0.0257(7) Uani 1 1 d .
H19A H 0.3998 0.1174 0.5652 0.031 Uiso 1 1 d R
H19B H 0.4257 0.0495 0.5178 0.031 Uiso 1 1 d R
O21 O 0.44975(15) 0.7052(3) 0.2585(2) 0.0279(7) Uani 1 1 d .
H21A H 0.4796 0.6517 0.2749 0.033 Uiso 1 1 d R
H21B H 0.4110 0.6742 0.2579 0.033 Uiso 1 1 d R

loop_
_atom_site_aniso_label
_atom_site_aniso_U_11
_atom_site_aniso_U_22
_atom_site_aniso_U_33
_atom_site_aniso_U_23
_atom_site_aniso_U_13
_atom_site_aniso_U_12
O1 0.0370(18) 0.0157(18) 0.0096(15) -0.0018(13) 0.0069(14) 0.0011(13)
O2 0.0285(16) 0.0162(18) 0.0127(15) 0.0028(13) 0.0086(14) 0.0024(12)
O3 0.0205(14) 0.0148(16) 0.0093(13) 0.0009(11) 0.0056(12) -0.0003(11)
O4 0.0274(15) 0.0128(17) 0.0103(14) -0.0007(11) 0.0073(13) -0.0003(11)
C2 0.0164(19) 0.016(3) 0.011(2) 0.0006(16) 0.0077(18) -0.0021(15)
C3 0.0184(19) 0.010(2) 0.015(2) 0.0001(16) 0.0109(17) -0.0011(15)
C4 0.0178(19) 0.011(2) 0.016(2) 0.0032(16) 0.0096(18) 0.0005(15)
C7 0.018(2) 0.014(3) 0.017(2) -0.0013(18) 0.0116(19) 0.0007(16)
C8 0.0161(19) 0.019(3) 0.018(2) -0.0036(17) 0.0116(19) -0.0031(16)
C11 0.0151(19) 0.012(2) 0.015(2) 0.0023(15) 0.0099(18) -0.0015(15)
C12 0.0144(19) 0.022(3) 0.013(2) 0.0027(16) 0.0100(18) 0.0001(16)
O5 0.0258(15) 0.0126(16) 0.0076(13) -0.0018(11) 0.0036(12) -0.0003(11)
O6 0.0266(15) 0.0089(16) 0.0113(14) 0.0027(11) 0.0068(13) 0.0023(11)
O7 0.0258(15) 0.0148(17) 0.0069(14) -0.0021(12) 0.0025(12) 0.0002(12)
O8 0.0247(15) 0.0155(18) 0.0090(14) 0.0008(13) 0.0029(13) -0.0011(12)
C15 0.0144(19) 0.017(3) 0.012(2) 0.0007(17) 0.0081(17) -0.0011(16)
C18 0.0135(19) 0.017(2) 0.011(2) 0.0037(17) 0.0055(17) -0.0002(16)
C19 0.019(2) 0.014(2) 0.016(2) -0.0015(16) 0.0108(19) -0.0047(15)
C22 0.0150(19) 0.017(3) 0.011(2) 0.0017(18) 0.0074(17) 0.0004(16)
C23 0.0134(18) 0.016(2) 0.0134(19) 0.0012(16) 0.0066(16) -0.0016(15)
C25 0.016(2) 0.017(3) 0.0092(19) 0.0018(16) 0.0060(17) -0.0023(15)
C26 0.0176(19) 0.015(2) 0.0118(19) 0.0035(16) 0.0081(17) 0.0013(16)
O9 0.0215(15) 0.0127(17) 0.0090(14) 0.0030(12) 0.0064(13) 0.0024(11)
O10 0.0235(14) 0.0149(16) 0.0101(13) -0.0005(12) 0.0071(12) -0.0001(11)
O11 0.0308(16) 0.0126(18) 0.0072(14) -0.0005(12) 0.0052(13) 0.0011(12)
O12 0.0279(16) 0.0147(17) 0.0100(14) 0.0016(12) 0.0064(13) 0.0042(12)
C16 0.016(2) 0.019(3) 0.0049(19) 0.0008(16) 0.0038(17) -0.0033(15)
C17 0.0178(19) 0.012(2) 0.015(2) 0.0047(17) 0.0102(18) 0.0012(15)
C20 0.0140(18) 0.014(2) 0.014(2) 0.0007(17) 0.0090(17) -0.0024(16)
C21 0.018(2) 0.015(2) 0.0117(19) -0.0032(15) 0.0085(18) -0.0014(15)
C24 0.0106(18) 0.017(2) 0.016(2) 0.0003(16) 0.0095(17) -0.0018(15)
C27 0.0178(19) 0.009(2) 0.014(2) -0.0030(16) 0.0091(18) -0.0021(15)
C28 0.018(2) 0.015(2) 0.015(2) 0.0015(16) 0.0100(18) 0.0007(15)
O13 0.0216(15) 0.0165(18) 0.0093(14) -0.0003(12) 0.0056(12) 0.0019(12)
O14 0.0242(14) 0.0123(16) 0.0075(13) -0.0022(12) 0.0054(12) -0.0010(11)
O15 0.0284(16) 0.0101(16) 0.0135(14) 0.0021(12) 0.0089(14) 0.0018(12)
O16 0.0261(15) 0.0168(18) 0.0096(14) -0.0015(12) 0.0051(13) 0.0001(12)
C1 0.0136(19) 0.015(2) 0.013(2) -0.0008(16) 0.0079(18) -0.0025(15)
C5 0.0127(19) 0.017(2) 0.009(2) 0.0020(15) 0.0040(17) -0.0009(15)
C6 0.0152(18) 0.017(2) 0.014(2) -0.0017(16) 0.0093(17) -0.0026(15)
C9 0.0160(19) 0.023(3) 0.008(2) 0.0041(17) 0.0056(17) 0.0004(16)
C10 0.0125(19) 0.014(2) 0.015(2) 0.0039(16) 0.0077(17) 0.0032(15)
C13 0.0129(19) 0.018(3) 0.017(2) -0.0022(17) 0.0085(18) -0.0034(16)
C14 0.0118(19) 0.017(3) 0.015(2) 0.0033(17) 0.0071(18) 0.0004(16)
O20 0.0328(17) 0.049(2) 0.0262(17) -0.0036(15) 0.0166(15) 0.0016(15)
C29 0.039(3) 0.028(3) 0.038(3) 0.005(2) 0.021(2) 0.006(2)
C30 0.048(4) 0.168(8) 0.036(3) 0.018(4) 0.027(3) -0.008(4)
C31 0.136(7) 0.054(4) 0.056(4) 0.018(3) 0.074(5) 0.040(4)
C32 0.052(3) 0.042(3) 0.061(4) -0.016(3) 0.045(3) -0.011(2)
O17 0.0309(16) 0.0169(17) 0.0195(15) -0.0024(12) 0.0126(14) -0.0020(12)
O18 0.0378(18) 0.0208(18) 0.0280(17) -0.0001(13) 0.0209(15) -0.0005(13)
O19 0.0343(16) 0.0180(17) 0.0231(15) 0.0009(12) 0.0174(14) -0.0008(13)
O21 0.0344(16) 0.0139(16) 0.0326(17) 0.0007(13) 0.0199(15) 0.0051(12)

loop_
_atom_type_symbol
_atom_type_description
_atom_type_scat_dispersion_real
_atom_type_scat_dispersion_imag
_atom_type_scat_source
C C 0.0033 0.0000 'International Tables Vol C Tables 4.2.6.8 and 6.1.1.4'
H H 0.0000 0.0000 'International Tables Vol C Tables 4.2.6.8 and 6.1.1.4'
O O 0.0106 0.0000 'International Tables Vol C Tables 4.2.6.8 and 6.1.1.4'

loop_
_geom_angle_atom_site_label_1
_geom_angle_atom_site_label_2
_geom_angle_atom_site_label_3
_geom_angle
C7 O1 H1A 110.9
C11 O3 H3A 109.1
C8 O4 H4A 109.5
C11 C2 C8 119.1(4)
C11 C2 H2 120.4
C8 C2 H2 120.4
C12 C3 C11 117.8(4)
C12 C3 H3 121.1
C11 C3 H3 121.1
C8 C4 C12 118.8(4)
C8 C4 H4 120.6
C12 C4 H4 120.6
O2 C7 O1 123.0(4)
O2 C7 C12 122.6(4)
O1 C7 C12 114.4(4)
O4 C8 C4 118.1(4)
O4 C8 C2 121.1(4)
C4 C8 C2 120.8(4)
O3 C11 C2 117.0(3)
O3 C11 C3 121.6(4)
C2 C11 C3 121.4(4)
C3 C12 C4 122.0(4)
C3 C12 C7 120.2(4)
C4 C12 C7 117.8(4)
C19 O5 H5A 105.7
C18 O6 H6A 109.9
C22 O7 H7A 109.5
C23 C15 C26 121.6(4)
C23 C15 C22 121.0(4)
C26 C15 C22 117.4(3)
O6 C18 C25 118.3(3)
O6 C18 C23 120.6(4)
C25 C18 C23 121.1(4)
O5 C19 C26 117.3(4)
O5 C19 C25 122.1(4)
C26 C19 C25 120.6(4)
O8 C22 O7 122.6(4)
O8 C22 C15 123.1(4)
O7 C22 C15 114.3(3)
C15 C23 C18 118.0(4)
C15 C23 H23 121.0
C18 C23 H23 121.0
C18 C25 C19 119.9(4)
C18 C25 H25 120.1
C19 C25 H25 120.1
C19 C26 C15 118.9(4)
C19 C26 H26 120.6
C15 C26 H26 120.6
C20 O9 H9A 104.0
C27 O11 H11A 109.3
C28 O12 H12A 113.8
C28 C16 C27 119.3(4)
C28 C16 H16 120.3
C27 C16 H16 120.3
C27 C17 C24 119.1(4)
C27 C17 H17 120.4
C24 C17 H17 120.4
O10 C20 O9 123.3(4)
O10 C20 C24 122.6(3)
O9 C20 C24 114.2(3)
C24 C21 C28 118.5(4)
C24 C21 H21 120.7
C28 C21 H21 120.7
C17 C24 C21 121.4(4)
C17 C24 C20 120.3(3)
C21 C24 C20 118.3(3)
C17 C27 O11 117.9(4)
C17 C27 C16 120.9(4)
O11 C27 C16 121.2(3)
O12 C28 C16 117.1(3)
O12 C28 C21 122.2(4)
C16 C28 C21 120.7(4)
C14 O13 H13A 109.9
C5 O15 H15A 117.6
C6 O16 H16A 109.5
C13 C1 C10 120.6(3)
C13 C1 C14 118.9(4)
C10 C1 C14 120.5(3)
O15 C5 C13 121.9(4)
O15 C5 C9 117.9(3)
C13 C5 C9 120.1(4)
O16 C6 C9 122.8(4)
O16 C6 C10 116.7(3)
C9 C6 C10 120.4(4)
C6 C9 C5 120.1(4)
C6 C9 H9 120.0
C5 C9 H9 120.0
C6 C10 C1 119.1(4)
C6 C10 H10 120.4
C1 C10 H10 120.4
C5 C13 C1 119.6(4)
C5 C13 H13 120.2
C1 C13 H13 120.2
O14 C14 O13 123.0(4)
O14 C14 C1 122.4(4)
O13 C14 C1 114.6(4)
C32 O20 C29 109.9(3)
O20 C29 C30 107.3(4)
O20 C29 H29A 110.3
C30 C29 H29A 110.3
O20 C29 H29B 110.3
C30 C29 H29B 110.3
H29A C29 H29B 108.5
C31 C30 C29 106.9(5)
C31 C30 H30A 110.3
C29 C30 H30A 110.3
C31 C30 H30B 110.3
C29 C30 H30B 110.3
H30A C30 H30B 108.6
C30 C31 C32 107.2(5)
C30 C31 H31A 110.3
C32 C31 H31A 110.3
C30 C31 H31B 110.3
C32 C31 H31B 110.3
H31A C31 H31B 108.5
O20 C32 C31 106.5(4)
O20 C32 H32A 110.4
C31 C32 H32A 110.4
O20 C32 H32B 110.4
C31 C32 H32B 110.4
H32A C32 H32B 108.6
H17A O17 H17B 102.5
H18A O18 H18B 119.2
H19A O19 H19B 116.4
H21A O21 H21B 119.9

loop_
_geom_bond_atom_site_label_1
_geom_bond_atom_site_label_2
_geom_bond_distance
O1 C7 1.318(5)
O1 H1A 0.8946
O2 C7 1.219(5)
O3 C11 1.369(5)
O3 H3A 0.7522
O4 C8 1.367(5)
O4 H4A 0.9165
C2 C11 1.385(6)
C2 C8 1.403(6)
C2 H2 0.9300
C3 C12 1.392(6)
C3 C11 1.394(6)
C3 H3 0.9300
C4 C8 1.374(6)
C4 C12 1.394(6)
C4 H4 0.9300
C7 C12 1.493(6)
O5 C19 1.366(5)
O5 H5A 0.7795
O6 C18 1.375(5)
O6 H6A 0.9674
O7 C22 1.323(5)
O7 H7A 0.8636
O8 C22 1.223(5)
C15 C23 1.388(6)
C15 C26 1.396(6)
C15 C22 1.480(5)
C18 C25 1.377(6)
C18 C23 1.404(6)
C19 C26 1.387(6)
C19 C25 1.390(6)
C23 H23 0.9300
C25 H25 0.9300
C26 H26 0.9300
O9 C20 1.301(5)
O9 H9A 0.9918
O10 C20 1.236(5)
O11 C27 1.377(5)
O11 H11A 0.8763
O12 C28 1.368(5)
O12 H12A 0.7853
C16 C28 1.383(6)
C16 C27 1.397(5)
C16 H16 0.9300
C17 C27 1.376(5)
C17 C24 1.383(6)
C17 H17 0.9300
C20 C24 1.491(6)
C21 C24 1.394(6)
C21 C28 1.394(5)
C21 H21 0.9300
O13 C14 1.308(5)
O13 H13A 0.8091
O14 C14 1.234(5)
O15 C5 1.363(5)
O15 H15A 0.9395
O16 C6 1.361(5)
O16 H16A 0.7800
C1 C13 1.391(6)
C1 C10 1.395(5)
C1 C14 1.477(6)
C5 C13 1.382(6)
C5 C9 1.396(6)
C6 C9 1.381(6)
C6 C10 1.392(6)
C9 H9 0.9300
C10 H10 0.9300
C13 H13 0.9300
O20 C32 1.411(5)
O20 C29 1.431(5)
C29 C30 1.471(7)
C29 H29A 0.9700
C29 H29B 0.9700
C30 C31 1.426(9)
C30 H30A 0.9700
C30 H30B 0.9700
C31 C32 1.503(8)
C31 H31A 0.9700
C31 H31B 0.9700
C32 H32A 0.9700
C32 H32B 0.9700
O17 H17A 0.9312
O17 H17B 0.9565
O18 H18A 0.9616
O18 H18B 0.9815
O19 H19A 0.8925
O19 H19B 0.9317
O21 H21A 0.7714
O21 H21B 1.0016
